data_4114838
loop_
_publ_author_name
'Sigurd H\"oger'
'Donald L. Morrison'
'Volker Enkelmann'

_publ_section_title
;
 Solvent Triggering between Conformational States in Amphiphilic
 Shape-Persistent Macrocycles
;
_journal_name_full 'Journal of the American Chemical Society'
_journal_page_first 6734
_journal_page_last 6736
_journal_paper_doi 10.1021/ja017628+
_journal_volume 124
_journal_year 2002
_chemical_compound_source 'Local laboratory'
_chemical_formula_sum 'C81 H98 O10'
_space_group_IT_number 2
_symmetry_cell_setting triclinic
_symmetry_space_group_name_Hall '-P 1'
_symmetry_space_group_name_H-M 'P -1'
_cell_angle_alpha 88.493(2)
_cell_angle_beta 92.791(2)
_cell_angle_gamma 82.969(2)
_cell_formula_units_Z 2
_cell_length_a 17.6104(10)
_cell_length_b 9.2651(5)
_cell_length_c 22.0135(10)
_cell_measurement_reflns_used 25
_cell_measurement_temperature 165
_cell_measurement_theta_max 29.2
_cell_measurement_theta_min 18.8
_cell_volume 3558.6(3)
_computing_data_collection Nonius
_computing_data_reduction Molen
_computing_molecular_graphics Cameron
_computing_publication_material Crystals
_computing_structure_refinement Crystals
_computing_structure_solution Shelxs97
_diffrn_measurement_device CAD4
_diffrn_radiation_type 'Cu K\a'
_diffrn_radiation_wavelength 1.54180
_diffrn_reflns_limit_h_max 18
_diffrn_reflns_limit_h_min -18
_diffrn_reflns_limit_k_max 9
_diffrn_reflns_limit_k_min 0
_diffrn_reflns_limit_l_max 23
_diffrn_reflns_limit_l_min -22
_diffrn_reflns_number 7060
_diffrn_reflns_theta_max 55.04
_diffrn_reflns_theta_min 2.01
_exptl_absorpt_correction_type empirical
_exptl_crystal_colour white
_exptl_crystal_density_diffrn 1.116
_exptl_crystal_description plate
_exptl_crystal_size_max 0.4
_exptl_crystal_size_mid 0.3
_exptl_crystal_size_min 0.18
_refine_ls_extinction_method none
_refine_ls_goodness_of_fit_ref 0.872
_refine_ls_hydrogen_treatment refxyz
_refine_ls_number_parameters 694
_refine_ls_number_reflns 3264
_refine_ls_R_factor_gt 0.0531
_refine_ls_R_factor_obs 0.0631
_refine_ls_structure_factor_coef F
_refine_ls_weighting_details
;
Chebychev polynomial with 3 parameters, Carruthers & Watkin , 1979, 
 4.06     2.16     2.53    
;
_refine_ls_weighting_scheme calc
_refine_ls_wR_factor_obs 0.0653
_refine_ls_wR_factor_ref 0.0631
_reflns_limit_h_max 18
_reflns_limit_h_min -18
_reflns_limit_k_max 9
_reflns_limit_k_min 0
_reflns_limit_l_max 23
_reflns_limit_l_min -22
_reflns_number_observed 3292
_reflns_number_total 3292
_reflns_observed_criterion refl_observed_if_I_>_4.00_sigma(I)
_cod_data_source_file ja0176282B_s1_2.cif
_cod_data_source_block hthf
_cod_depositor_comments
;
The following automatic conversions were performed:

'_symmetry_cell_setting' value 'triclinic ' changed to 'triclinic'
according to the built-in table from CIF Core dictionary named
'cif_core.dic' version 2.4.1 from 2010-06-29.

Automatic conversion script
Id: cif_fix_values 1715 2011-07-08 13:25:40Z adriana 
;
_cod_original_cell_volume 3558.6
_cod_original_sg_symbol_H-M 'P -1 '
_cod_database_code 4114838

loop_
_symmetry_equiv_pos_as_xyz
x,y,z
-x,-y,-z

loop_
_atom_site_label
_atom_site_type_symbol
_atom_site_fract_x
_atom_site_fract_y
_atom_site_fract_z
_atom_site_U_iso_or_equiv
_atom_site_occupancy
_atom_site_adp_type
O2 o 0.83677(18) 0.4734(4) 0.01913(16) 0.0439 1.0000 Uani
O4 o 0.52101(17) 0.1884(4) 0.43255(14) 0.0450 1.0000 Uani
C1 c 1.4935(2) 1.5096(5) 0.2655(2) 0.0329 1.0000 Uani
C3 c 1.5763(2) 1.5435(5) 0.1845(2) 0.0312 1.0000 Uani
C5 c 1.4715(2) 1.4012(5) 0.1679(2) 0.0323 1.0000 Uani
C7 c 1.4275(3) 1.3207(6) 0.1293(2) 0.0300 1.0000 Uani
C8 c 1.3876(3) 1.2573(6) 0.0965(2) 0.0324 1.0000 Uani
C9 c 1.3386(3) 1.1934(6) 0.0579(2) 0.0305 1.0000 Uani
C10 c 1.2956(3) 1.1450(6) 0.0232(2) 0.0319 1.0000 Uani
C11 c 1.2381(2) 1.0936(6) -0.0155(2) 0.0325 1.0000 Uani
C13 c 1.1719(3) 1.0910(5) -0.1159(2) 0.0336 1.0000 Uani
C15 c 1.1304(2) 0.9561(5) -0.0296(2) 0.0309 1.0000 Uani
C17 c 1.0796(3) 0.8635(5) -0.0031(2) 0.0311 1.0000 Uani
C18 c 1.0377(2) 0.7897(5) 0.0226(2) 0.0324 1.0000 Uani
C19 c 0.9925(2) 0.6958(5) 0.0534(2) 0.0320 1.0000 Uani
C21 c 0.8920(3) 0.5388(6) 0.0499(2) 0.0327 1.0000 Uani
C22 c 0.9067(3) 0.5010(6) 0.1094(2) 0.0346 1.0000 Uani
C24 c 1.0054(2) 0.6636(5) 0.1113(2) 0.0299 1.0000 Uani
C25 c 0.8587(3) 0.4130(5) 0.1388(2) 0.0292 1.0000 Uani
C26 c 0.8134(3) 0.3414(6) 0.1636(2) 0.0328 1.0000 Uani
C27 c 0.7533(2) 0.2753(6) 0.1900(2) 0.0328 1.0000 Uani
C29 c 0.6458(2) 0.1354(5) 0.1792(2) 0.0330 1.0000 Uani
C31 c 0.6791(2) 0.2364(5) 0.2768(2) 0.0303 1.0000 Uani
C33 c 0.6640(2) 0.2614(5) 0.3389(2) 0.0334 1.0000 Uani
C34 c 0.6454(2) 0.2884(5) 0.3896(2) 0.0323 1.0000 Uani
C35 c 0.6258(2) 0.3252(5) 0.4499(2) 0.0326 1.0000 Uani
C36 c 0.5582(2) 0.2703(5) 0.4715(2) 0.0326 1.0000 Uani
C38 c 0.5757(2) 0.3997(5) 0.5658(2) 0.0319 1.0000 Uani
C39 c 0.6449(2) 0.4335(5) 0.5436(2) 0.0316 1.0000 Uani
C41 c 0.5522(2) 0.4310(5) 0.6243(2) 0.0314 1.0000 Uani
C42 c 1.4703(2) 1.5379(5) 0.3264(2) 0.0320 1.0000 Uani
O1 o 1.06146(17) 0.7168(4) 0.14692(14) 0.0447 1.0000 Uani
O3 o 0.68504(18) 0.5196(4) 0.58073(14) 0.0460 1.0000 Uani
C2 c 1.5555(3) 1.5695(6) 0.2431(2) 0.0387 1.0000 Uani
C4 c 1.5350(3) 1.4639(6) 0.1473(2) 0.0382 1.0000 Uani
C6 c 1.4522(2) 1.4279(5) 0.2273(2) 0.0327 1.0000 Uani
C12 c 1.2270(3) 1.1383(6) -0.0760(2) 0.0375 1.0000 Uani
C14 c 1.1190(3) 1.0001(6) -0.0895(2) 0.0378 1.0000 Uani
C16 c 1.1878(3) 1.0014(6) 0.0098(2) 0.0393 1.0000 Uani
C20 c 0.9354(3) 0.6313(6) 0.0173(2) 0.0392 1.0000 Uani
C23 c 0.9633(3) 0.5643(6) 0.1444(2) 0.0416 1.0000 Uani
C28 c 0.7075(3) 0.1931(5) 0.1541(2) 0.0383 1.0000 Uani
C30 c 0.6331(3) 0.1566(6) 0.2404(2) 0.0386 1.0000 Uani
C32 c 0.7400(2) 0.2962(5) 0.2501(2) 0.0333 1.0000 Uani
C37 c 0.5341(3) 0.3098(6) 0.5273(2) 0.0402 1.0000 Uani
C40 c 0.6659(3) 0.4026(6) 0.4876(2) 0.0373 1.0000 Uani
H1 h 1.06377(17) 0.8187(4) 0.14519(14) 0.0530 1.0000 Uiso
H3 h 0.69812(18) 0.5250(4) 0.62292(14) 0.0530 1.0000 Uiso
H21 h 1.5835(3) 1.6286(6) 0.2681(2) 0.0530 1.0000 Uiso
H41 h 1.5489(3) 1.4504(6) 0.1064(2) 0.0530 1.0000 Uiso
H61 h 1.4090(2) 1.3889(5) 0.2422(2) 0.0530 1.0000 Uiso
H121 h 1.2592(3) 1.2039(6) -0.0917(2) 0.0530 1.0000 Uiso
H141 h 1.0774(3) 0.9721(6) -0.1136(2) 0.0530 1.0000 Uiso
H161 h 1.1928(3) 0.9712(6) 0.0515(2) 0.0530 1.0000 Uiso
H201 h 0.9273(3) 0.6504(6) -0.0253(2) 0.0530 1.0000 Uiso
H231 h 0.9731(3) 0.5427(6) 0.1867(2) 0.0530 1.0000 Uiso
H281 h 0.7184(3) 0.1772(5) 0.1128(2) 0.0530 1.0000 Uiso
H301 h 0.5918(3) 0.1165(6) 0.2581(2) 0.0530 1.0000 Uiso
H321 h 0.7719(2) 0.3509(5) 0.2739(2) 0.0530 1.0000 Uiso
H371 h 0.4887(3) 0.2770(6) 0.5412(2) 0.0530 1.0000 Uiso
H401 h 0.7111(3) 0.4363(6) 0.4738(2) 0.0530 1.0000 Uiso
C43 c 1.6442(3) 1.6131(6) 0.1575(2) 0.0453 1.0000 Uani
H431 h 1.6501(3) 1.5831(6) 0.1169(2) 0.0610 1.0000 Uiso
H432 h 1.6901 1.5819 0.1811 0.0610 1.0000 Uiso
H433 h 1.6338 1.7158 0.1574 0.0610 1.0000 Uiso
C44 c 1.1607(3) 1.1383(6) -0.1818(2) 0.0431 1.0000 Uani
H441 h 1.1200(3) 1.0941(6) -0.2004(2) 0.0610 1.0000 Uiso
H442 h 1.2068 1.1091 -0.2016 0.0610 1.0000 Uiso
H443 h 1.1491 1.2407 -0.1851 0.0610 1.0000 Uiso
C45 c 0.5945(3) 0.0493(6) 0.1394(2) 0.0436 1.0000 Uani
H451 h 0.5556(3) 0.0175(6) 0.1629(2) 0.0610 1.0000 Uiso
H452 h 0.6248 -0.0326 0.1241 0.0610 1.0000 Uiso
H453 h 0.5719 0.1102 0.1063 0.0610 1.0000 Uiso
C46 c 0.8162(3) 0.5071(6) -0.0419(2) 0.0479 1.0000 Uani
H461 h 0.8610(3) 0.4976(6) -0.0645(2) 0.0630 1.0000 Uiso
H462 h 0.7919(3) 0.6045(6) -0.0458(2) 0.0630 1.0000 Uiso
C47 c 0.7618(3) 0.4054(6) -0.0667(2) 0.0480 1.0000 Uani
H471 h 0.7889(3) 0.3108(6) -0.0696(2) 0.0630 1.0000 Uiso
H472 h 0.7419(3) 0.4403(6) -0.1060(2) 0.0630 1.0000 Uiso
C48 c 0.6945(3) 0.3983(6) -0.0242(2) 0.0487 1.0000 Uani
H481 h 0.7138(3) 0.3589(6) 0.0147(2) 0.0630 1.0000 Uiso
H482 h 0.6683(3) 0.4930(6) -0.0198(2) 0.0630 1.0000 Uiso
C49 c 0.6383(3) 0.2969(6) -0.0538(2) 0.0549 1.0000 Uani
H491 h 0.6648(3) 0.2023(6) -0.0581(2) 0.0630 1.0000 Uiso
H492 h 0.6196(3) 0.3363(6) -0.0927(2) 0.0630 1.0000 Uiso
C50 c 0.5718(3) 0.2873(6) -0.0133(2) 0.0563 1.0000 Uani
H501 h 0.5902(3) 0.2477(6) 0.0257(2) 0.0630 1.0000 Uiso
H502 h 0.5450(3) 0.3816(6) -0.0090(2) 0.0630 1.0000 Uiso
C51 c 0.5168(3) 0.1863(6) -0.0448(2) 0.0574 1.0000 Uani
H511 h 0.4745(3) 0.1789(6) -0.0202(2) 0.0670 1.0000 Uiso
H512 h 0.5440(3) 0.0923(6) -0.0491(2) 0.0670 1.0000 Uiso
H513 h 0.4987(3) 0.2262(6) -0.0838(2) 0.0670 1.0000 Uiso
C521 c 0.4526(6) 0.1205(13) 0.4477(5) 0.0482 0.5000 Uani
H5211 h 0.4661(6) 0.0520(13) 0.4805(5) 0.0760 0.5000 Uiso
H5212 h 0.4129(6) 0.1919(13) 0.4591(5) 0.0760 0.5000 Uiso
C531 c 0.4260(7) 0.0376(14) 0.3932(6) 0.0598 0.5000 Uani
H5311 h 0.4645(7) -0.0390(14) 0.3846(6) 0.0760 0.5000 Uiso
H5312 h 0.3805(7) -0.0017(14) 0.4026(6) 0.0760 0.5000 Uiso
C541 c 0.4096(7) 0.1384(16) 0.3345(6) 0.0653 0.5000 Uani
H5411 h 0.4574(7) 0.1619(16) 0.3217(6) 0.0760 0.5000 Uiso
H5412 h 0.3796(7) 0.2243(16) 0.3465(6) 0.0760 0.5000 Uiso
C551 c 0.3659(6) 0.0813(13) 0.2791(5) 0.0538 0.5000 Uani
H5511 h 0.3525(6) 0.1595(13) 0.2502(5) 0.0760 0.5000 Uiso
H5512 h 0.3207(6) 0.0445(13) 0.2912(5) 0.0760 0.5000 Uiso
C561 c 0.4140(7) -0.0319(15) 0.2508(6) 0.0643 0.5000 Uani
H5611 h 0.4603(7) 0.0038(15) 0.2409(6) 0.0760 0.5000 Uiso
H5612 h 0.4251(7) -0.1117(15) 0.2791(6) 0.0760 0.5000 Uiso
C571 c 0.3756(7) -0.0823(14) 0.1937(6) 0.0665 0.5000 Uani
H5711 h 0.4088(7) -0.1573(14) 0.1766(6) 0.0760 0.5000 Uiso
H5712 h 0.3645(7) -0.0028(14) 0.1652(6) 0.0760 0.5000 Uiso
H5713 h 0.3293(7) -0.1184(14) 0.2034(6) 0.0760 0.5000 Uiso
C522 c 0.4300(6) 0.2055(15) 0.4424(5) 0.0632 0.5000 Uani
H5221 h 0.4125(6) 0.3010(15) 0.4545(5) 0.0760 0.5000 Uiso
H5222 h 0.4187(6) 0.1367(15) 0.4723(5) 0.0760 0.5000 Uiso
C532 c 0.3912(6) 0.1721(13) 0.3767(5) 0.0547 0.5000 Uani
H5321 h 0.3904(6) 0.2548(13) 0.3501(5) 0.0760 0.5000 Uiso
H5322 h 0.3404(6) 0.1513(13) 0.3816(5) 0.0760 0.5000 Uiso
C542 c 0.4371(6) 0.0449(14) 0.3528(6) 0.0574 0.5000 Uani
H5421 h 0.4868(6) 0.0687(14) 0.3451(6) 0.0760 0.5000 Uiso
H5422 h 0.4412(6) -0.0353(14) 0.3810(6) 0.0760 0.5000 Uiso
C552 c 0.4000(7) 0.0071(15) 0.2940(6) 0.0694 0.5000 Uani
H5521 h 0.3983(7) 0.0856(15) 0.2652(6) 0.0760 0.5000 Uiso
H5522 h 0.3493(7) -0.0113(15) 0.3014(6) 0.0760 0.5000 Uiso
C562 c 0.4400(7) -0.1173(14) 0.2705(5) 0.0632 0.5000 Uani
H5621 h 0.4921(7) -0.1032(14) 0.2666(5) 0.0760 0.5000 Uiso
H5622 h 0.4373(7) -0.1989(14) 0.2969(5) 0.0760 0.5000 Uiso
C572 c 0.4005(6) -0.1402(14) 0.2065(5) 0.0540 0.5000 Uani
H5721 h 0.4267(6) -0.2242(14) 0.1895(5) 0.0760 0.5000 Uiso
H5722 h 0.4033(6) -0.0578(14) 0.1804(5) 0.0760 0.5000 Uiso
H5723 h 0.3484(6) -0.1535(14) 0.2107(5) 0.0760 0.5000 Uiso
O101 o 0.3330(4) 0.2711(9) 0.6099(3) 0.0912(11) 0.6670 Uiso
C101 c 0.2645(6) 0.3589(13) 0.6262(5) 0.0912(11) 0.6670 Uiso
C102 c 0.2710(6) 0.2770(14) 0.6811(5) 0.0912(11) 0.6670 Uiso
C103 c 0.2988(4) 0.1642(9) 0.6807(3) 0.0912(11) 1.0000 Uiso
C104 c 0.3514(4) 0.1500(9) 0.6348(3) 0.0912(11) 1.0000 Uiso
C105 c 0.3156(6) 0.1710(13) 0.5795(5) 0.0912(11) 0.6670 Uiso
C106 c 0.2312(6) 0.2343(13) 0.6368(5) 0.0912(11) 0.6670 Uiso
C107 c 0.2491(12) 0.282(3) 0.577(1) 0.0912(11) 0.3330 Uiso
O201 o 0.2255(2) -0.0034(6) 0.4774(2) 0.083(1) 1.0000 Uiso
C202 c 0.1441(4) 0.1283(8) 0.4284(4) 0.083(1) 1.0000 Uiso
C203 c 0.1803(4) 0.1291(8) 0.4610(3) 0.083(1) 1.0000 Uiso
C204 c 0.2107(7) -0.0463(14) 0.4417(6) 0.083(1) 0.6670 Uiso
C205 c 0.1843(13) 0.085(3) 0.404(1) 0.083(1) 0.3330 Uiso
C206 c 0.1825(6) -0.0141(14) 0.3955(5) 0.083(1) 0.6670 Uiso
C207 c 0.2352(12) -0.110(3) 0.420(1) 0.083(1) 0.3330 Uiso
O301 o 0.1043(2) 0.0038(5) 0.15075(19) 0.083(1) 1.0000 Uiso
C301 c 0.0699(8) 0.1417(17) 0.1404(6) 0.083(1) 0.5000 Uiso
C302 c 0.1302(8) 0.2090(17) 0.1523(6) 0.083(1) 0.5000 Uiso
C303 c 0.1624(8) 0.152(2) 0.1774(7) 0.083(1) 0.5000 Uiso
C304 c 0.1669(4) 0.0343(9) 0.1822(3) 0.083(1) 1.0000 Uiso
C305 c 0.0381(7) 0.1345(15) 0.1970(6) 0.083(1) 0.5000 Uiso
C306 c 0.0850(8) 0.1234(15) 0.2497(6) 0.083(1) 0.5000 Uiso
C307 c 0.1629(7) 0.1101(16) 0.2287(7) 0.083(1) 0.5000 Uiso
O501 o 0.7235(4) 0.5359(8) 0.7033(3) 0.0834(11) 0.6670 Uiso
O502 o 0.8824(7) 0.3819(17) 0.7459(6) 0.0834(11) 0.3330 Uiso
C501 c 0.7602(7) 0.3601(14) 0.7136(5) 0.0834(11) 0.6670 Uiso
C502 c 0.8322(4) 0.3140(8) 0.7208(3) 0.0834(11) 1.0000 Uiso
C503 c 0.8560(4) 0.4840(9) 0.7365(3) 0.0834(11) 1.0000 Uiso
C504 c 0.7791(14) 0.558(3) 0.7532(9) 0.0834(11) 0.3330 Uiso
C505 c 0.7752(13) 0.435(3) 0.751(1) 0.0834(11) 0.3330 Uiso
C506 c 0.7431(14) 0.376(3) 0.7373(11) 0.0834(11) 0.3330 Uiso
C507 c 0.7832(15) 0.563(3) 0.728(1) 0.0834(11) 0.3330 Uiso
O601 o 0.0265(2) 0.5380(5) 0.3908(2) 0.0855(11) 1.0000 Uiso
C601 c 0.0172(8) 0.6044(18) 0.4317(7) 0.0855(11) 0.5000 Uiso
C602 c -0.0065(8) 0.7332(17) 0.3996(7) 0.0855(11) 0.5000 Uiso
C603 c -0.0435(8) 0.7137(16) 0.3514(6) 0.0855(11) 0.5000 Uiso
C604 c -0.0585(7) 0.5765(16) 0.3781(6) 0.0855(11) 0.5000 Uiso
C605 c 0.0463(8) 0.5038(17) 0.4662(6) 0.0855(11) 0.5000 Uiso
C606 c 0.1284(7) 0.4681(16) 0.4636(6) 0.0855(11) 0.5000 Uiso
C607 c 0.1475(7) 0.4250(15) 0.4028(6) 0.0855(11) 0.5000 Uiso
C608 c 0.0703(7) 0.4080(16) 0.3667(6) 0.0855(11) 0.5000 Uiso
O801 o 0.1087(5) -0.2365(13) 0.6117(4) 0.0848(11) 0.5000 Uiso
O805 o 0.1218(5) -0.3341(11) 0.6526(4) 0.0848(11) 0.5000 Uiso
C801 c 0.0975(4) -0.0911(9) 0.6037(3) 0.0848(11) 1.0000 Uiso
C802 c 0.0922(8) -0.0985(16) 0.6622(6) 0.0848(11) 0.5000 Uiso
C803 c 0.0262(8) -0.1824(18) 0.6746(7) 0.0848(11) 0.5000 Uiso
C804 c 0.0672(4) -0.3034(9) 0.6699(3) 0.0848(11) 1.0000 Uiso
C806 c 0.1053(7) -0.3601(18) 0.5933(6) 0.0848(11) 0.5000 Uiso
C807 c 0.0641(8) -0.2124(17) 0.5715(7) 0.0848(11) 0.5000 Uiso
C808 c 0.0356(8) -0.1723(16) 0.6272(7) 0.0848(11) 0.5000 Uiso

loop_
_atom_site_aniso_label
_atom_site_aniso_U_11
_atom_site_aniso_U_22
_atom_site_aniso_U_33
_atom_site_aniso_U_23
_atom_site_aniso_U_13
_atom_site_aniso_U_12
O2 0.044(2) 0.042(3) 0.046(2) -0.0019(19) 0.0028(18) -0.0050(19)
O4 0.044(2) 0.045(3) 0.045(2) -0.0020(19) 0.0021(17) -0.0051(19)
C1 0.032(3) 0.036(4) 0.031(3) -0.000(3) 0.002(2) -0.006(3)
C3 0.031(3) 0.028(4) 0.035(3) -0.000(3) 0.001(2) -0.003(3)
C5 0.035(3) 0.033(4) 0.030(3) 0.002(3) 0.004(2) -0.006(3)
C7 0.028(3) 0.028(4) 0.035(3) -0.001(3) -0.002(2) -0.006(3)
C8 0.029(3) 0.034(4) 0.035(3) 0.001(3) 0.001(2) -0.005(3)
C9 0.032(3) 0.027(4) 0.032(3) 0.001(3) 0.002(3) -0.001(3)
C10 0.034(3) 0.033(4) 0.029(3) 0.001(3) -0.000(3) -0.005(3)
C11 0.030(3) 0.033(4) 0.035(3) 0.002(3) 0.001(2) -0.003(3)
C13 0.034(3) 0.035(4) 0.032(3) 0.001(3) 0.003(2) -0.004(3)
C15 0.031(3) 0.031(4) 0.030(3) -0.006(3) -0.001(2) -0.002(3)
C17 0.032(3) 0.029(4) 0.033(3) 0.002(2) 0.003(2) -0.002(3)
C18 0.031(3) 0.032(4) 0.035(3) 0.000(3) 0.002(3) -0.004(3)
C19 0.031(3) 0.035(4) 0.030(3) -0.002(3) 0.000(2) -0.005(3)
C21 0.034(3) 0.030(4) 0.034(3) 0.003(3) 0.001(3) -0.004(3)
C22 0.032(3) 0.037(4) 0.035(3) 0.003(3) 0.003(2) -0.005(3)
C24 0.028(3) 0.027(4) 0.035(3) -0.005(3) 0.004(2) -0.003(3)
C25 0.035(3) 0.022(3) 0.031(3) 0.001(2) 0.003(2) -0.002(3)
C26 0.031(3) 0.036(4) 0.032(3) -0.001(3) 0.002(2) -0.007(3)
C27 0.030(3) 0.040(4) 0.029(3) 0.001(3) 0.002(2) -0.006(3)
C29 0.032(3) 0.031(4) 0.037(3) -0.001(3) 0.006(2) -0.002(3)
C31 0.033(3) 0.029(4) 0.029(3) -0.001(2) 0.005(2) -0.004(3)
C33 0.032(3) 0.034(4) 0.033(4) 0.001(3) 0.003(2) -0.002(2)
C34 0.036(3) 0.030(4) 0.032(3) -0.005(3) 0.004(2) -0.006(2)
C35 0.031(3) 0.034(4) 0.032(3) -0.003(3) 0.004(2) -0.002(3)
C36 0.035(3) 0.029(4) 0.034(3) 0.002(3) 0.000(3) -0.005(3)
C38 0.033(3) 0.031(4) 0.033(3) -0.003(3) 0.004(2) -0.007(3)
C39 0.031(3) 0.032(4) 0.032(3) -0.004(3) 0.002(2) -0.004(3)
C41 0.028(3) 0.030(4) 0.036(3) 0.003(3) -0.000(2) -0.003(2)
C42 0.030(3) 0.035(4) 0.031(3) -0.000(3) 0.002(2) -0.004(2)
O1 0.049(2) 0.035(3) 0.051(2) -0.0021(18) 0.0030(17) -0.0114(19)
O3 0.053(2) 0.052(3) 0.033(2) -0.0008(19) -0.0013(17) -0.011(2)
C2 0.041(3) 0.037(4) 0.039(3) -0.002(3) 0.004(3) -0.006(3)
C4 0.037(3) 0.039(4) 0.040(3) -0.002(3) 0.005(3) -0.005(3)
C6 0.030(3) 0.032(4) 0.036(3) -0.002(3) 0.001(2) -0.005(3)
C12 0.038(3) 0.034(4) 0.041(4) -0.003(3) 0.003(3) -0.003(3)
C14 0.037(3) 0.041(4) 0.035(3) 0.000(3) 0.004(3) -0.004(3)
C16 0.037(3) 0.042(4) 0.038(3) -0.003(3) 0.004(3) -0.002(3)
C20 0.040(3) 0.039(4) 0.039(3) -0.001(3) 0.001(3) -0.005(3)
C23 0.034(3) 0.048(4) 0.043(3) -0.006(3) 0.007(3) -0.004(3)
C28 0.039(3) 0.036(4) 0.041(3) 0.001(3) 0.002(3) -0.008(3)
C30 0.038(3) 0.039(4) 0.041(3) -0.003(3) 0.006(3) -0.007(3)
C32 0.034(3) 0.034(4) 0.032(3) 0.001(3) 0.002(2) -0.005(3)
C37 0.042(3) 0.043(4) 0.036(3) -0.003(3) 0.005(3) -0.003(3)
C40 0.038(3) 0.037(4) 0.037(4) -0.003(3) 0.000(3) -0.004(3)
C43 0.044(3) 0.051(4) 0.041(3) 0.003(3) 0.004(3) -0.007(3)
C44 0.042(3) 0.043(4) 0.045(4) -0.004(3) 0.001(2) -0.004(3)
C45 0.044(3) 0.043(4) 0.043(3) -0.002(3) 0.003(3) -0.002(3)
C46 0.047(3) 0.050(5) 0.048(4) -0.003(3) 0.007(3) -0.006(3)
C47 0.048(3) 0.045(4) 0.050(3) 0.001(3) -0.000(3) -0.005(3)
C48 0.049(3) 0.054(4) 0.044(3) -0.001(3) 0.003(3) -0.009(3)
C49 0.052(4) 0.055(5) 0.057(4) -0.002(3) -0.000(3) -0.004(3)
C50 0.053(4) 0.065(5) 0.052(4) -0.000(3) 0.004(3) -0.011(3)
C51 0.054(4) 0.054(5) 0.065(4) -0.003(3) 0.004(3) -0.006(3)
C521 0.0480(13) 0.0480(13) 0.0480(13) 0.0006(13) 0.0045(13) -0.0036(13)
C531 0.0600(14) 0.0600(14) 0.0600(14) -0.0036(14) 0.0016(14) -0.0092(14)
C541 0.0653(15) 0.0653(15) 0.0653(15) -0.0028(15) 0.0028(15) -0.0088(15)
C551 0.0540(14) 0.0540(14) 0.0540(14) -0.0040(14) 0.0008(14) -0.0091(14)
C561 0.0647(14) 0.0647(14) 0.0647(14) -0.0078(14) -0.0018(14) -0.0142(14)
C571 0.0667(13) 0.0667(13) 0.0667(13) -0.0058(13) 0.0002(13) -0.0122(13)
C522 0.0631(13) 0.0631(13) 0.0631(13) 0.0001(13) 0.0053(13) -0.0055(13)
C532 0.0548(14) 0.0548(14) 0.0548(14) -0.0034(14) 0.0013(14) -0.0086(14)
C542 0.0575(15) 0.0575(15) 0.0575(15) -0.0025(15) 0.0024(15) -0.0078(15)
C552 0.0696(14) 0.0696(14) 0.0696(14) -0.0045(14) 0.0016(14) -0.0110(14)
C562 0.0637(14) 0.0637(14) 0.0637(14) -0.0078(14) -0.0019(14) -0.0141(14)
C572 0.0542(13) 0.0542(13) 0.0542(13) -0.0054(13) -0.0005(13) -0.0106(13)

loop_
_atom_type_symbol
_atom_type_scat_dispersion_real
_atom_type_scat_dispersion_imag
_atom_type_scat_Cromer_Mann_a1
_atom_type_scat_Cromer_Mann_b1
_atom_type_scat_Cromer_Mann_a2
_atom_type_scat_Cromer_Mann_b2
_atom_type_scat_Cromer_Mann_a3
_atom_type_scat_Cromer_Mann_b3
_atom_type_scat_Cromer_Mann_a4
_atom_type_scat_Cromer_Mann_b4
_atom_type_scat_Cromer_Mann_c
_atom_type_scat_source
'O   ' 0.0500 0.0300 3.0485 13.2771 2.2868 5.7011 1.5463 0.3239 0.8670 32.9089 0.2508 International_Tables_Vol_IV_Table_2.2B
'C   ' 0.0200 0.0100 2.3100 20.8439 1.0200 10.2075 1.5886 0.5687 0.8650 51.6512 0.2156 International_Tables_Vol_IV_Table_2.2B
'H   ' 0.0000 0.0000 0.4930 10.5109 0.3229 26.1257 0.1402 3.1424 0.0408 57.7997 0.0030 International_Tables_Vol_IV_Table_2.2B

loop_
_geom_angle_atom_site_label_1
_geom_angle_atom_site_label_2
_geom_angle_atom_site_label_3
_geom_angle_site_symmetry_3
_geom_angle
_geom_angle_publ_flag
C21 O2 C46 . 121.8(4) yes
C36 O4 C521 . 123.7(5) yes
C36 O4 C522 . 111.7(5) yes
C521 O4 C522 . 31.1(6) yes
C42 C1 C2 . 120.5(4) yes
C42 C1 C6 . 120.6(4) yes
C2 C1 C6 . 118.8(4) yes
C2 C3 C4 . 120.6(4) yes
C2 C3 C43 . 121.1(4) yes
C4 C3 C43 . 118.2(4) yes
C7 C5 C4 . 121.7(4) yes
C7 C5 C6 . 121.4(4) yes
C4 C5 C6 . 116.8(4) yes
C5 C7 C8 . 177.1(6) yes
C7 C8 C9 . 176.0(6) yes
C8 C9 C10 . 176.7(6) yes
C9 C10 C11 . 174.6(5) yes
C10 C11 C12 . 121.4(4) yes
C10 C11 C16 . 119.2(5) yes
C12 C11 C16 . 119.3(4) yes
C12 C13 C14 . 116.7(4) yes
C12 C13 C44 . 123.7(4) yes
C14 C13 C44 . 119.4(4) yes
C17 C15 C14 . 119.7(4) yes
C17 C15 C16 . 116.6(4) yes
C14 C15 C16 . 123.6(5) yes
C15 C17 C18 . 176.0(5) yes
C17 C18 C19 . 176.3(5) yes
C18 C19 C24 . 120.9(4) yes
C18 C19 C20 . 117.5(4) yes
C24 C19 C20 . 121.5(5) yes
O2 C21 C22 . 117.3(4) yes
O2 C21 C20 . 119.2(4) yes
C22 C21 C20 . 123.2(5) yes
C21 C22 C25 . 119.4(4) yes
C21 C22 C23 . 120.6(5) yes
C25 C22 C23 . 119.5(5) yes
C19 C24 O1 . 123.6(4) yes
C19 C24 C23 . 123.2(5) yes
O1 C24 C23 . 113.2(4) yes
C22 C25 C26 . 176.5(5) yes
C25 C26 C27 . 172.2(5) yes
C26 C27 C28 . 120.1(4) yes
C26 C27 C32 . 119.0(4) yes
C28 C27 C32 . 120.9(4) yes
C28 C29 C30 . 118.6(4) yes
C28 C29 C45 . 119.7(4) yes
C30 C29 C45 . 121.6(4) yes
C33 C31 C30 . 121.4(4) yes
C33 C31 C32 . 120.2(4) yes
C30 C31 C32 . 118.4(4) yes
C31 C33 C34 . 174.6(5) yes
C33 C34 C35 . 177.4(5) yes
C34 C35 C36 . 116.2(4) yes
C34 C35 C40 . 125.1(4) yes
C36 C35 C40 . 118.7(4) yes
O4 C36 C35 . 116.6(4) yes
O4 C36 C37 . 124.7(4) yes
C35 C36 C37 . 118.7(5) yes
C39 C38 C41 . 123.9(4) yes
C39 C38 C37 . 115.0(4) yes
C41 C38 C37 . 120.5(4) yes
C38 C39 O3 . 115.0(4) yes
C38 C39 C40 . 122.7(4) yes
O3 C39 C40 . 121.6(4) yes
C38 C41 C42 2_776 177.3(5) yes
C1 C42 C41 2_776 175.7(5) yes
C24 O1 H1 . 117.9(3) no
C39 O3 H3 . 137.3(2) no
C1 C2 C3 . 120.0(5) yes
C1 C2 H21 . 120.1(3) no
C3 C2 H21 . 119.9(3) no
C3 C4 C5 . 121.4(4) yes
C3 C4 H41 . 119.5(3) no
C5 C4 H41 . 119.0(3) no
C1 C6 C5 . 122.4(4) yes
C1 C6 H61 . 118.9(3) no
C5 C6 H61 . 118.7(3) no
C11 C12 C13 . 123.8(5) yes
C11 C12 H121 . 118.4(3) no
C13 C12 H121 . 117.8(3) no
C13 C14 C15 . 118.9(4) yes
C13 C14 H141 . 120.5(3) no
C15 C14 H141 . 120.6(3) no
C11 C16 C15 . 117.4(5) yes
C11 C16 H161 . 121.4(3) no
C15 C16 H161 . 121.2(3) no
C19 C20 C21 . 115.5(4) yes
C19 C20 H201 . 122.2(3) no
C21 C20 H201 . 122.4(3) no
C22 C23 C24 . 115.7(5) yes
C22 C23 H231 . 122.2(3) no
C24 C23 H231 . 122.2(3) no
C27 C28 C29 . 119.9(4) yes
C27 C28 H281 . 119.9(3) no
C29 C28 H281 . 120.2(3) no
C29 C30 C31 . 121.9(4) yes
C29 C30 H301 . 119.3(3) no
C31 C30 H301 . 118.8(3) no
C27 C32 C31 . 120.2(4) yes
C27 C32 H321 . 119.9(3) no
C31 C32 H321 . 119.9(3) no
C36 C37 C38 . 121.7(4) yes
C36 C37 H371 . 119.2(3) no
C38 C37 H371 . 119.1(3) no
C35 C40 C39 . 122.5(5) yes
C35 C40 H401 . 118.6(3) no
C39 C40 H401 . 118.9(3) no
C3 C43 H431 . 109.2(3) no
C3 C43 H432 . 109.716 no
H431 C43 H432 . 109.148 no
C3 C43 H433 . 109.762 no
H431 C43 H433 . 109.041 no
H432 C43 H433 . 109.968 no
C13 C44 H441 . 109.9(3) no
C13 C44 H442 . 108.857 no
H441 C44 H442 . 109.439 no
C13 C44 H443 . 109.588 no
H441 C44 H443 . 109.637 no
H442 C44 H443 . 109.445 no
C29 C45 H451 . 109.6(3) no
C29 C45 H452 . 109.281 no
H451 C45 H452 . 109.687 no
C29 C45 H453 . 109.117 no
H451 C45 H453 . 109.747 no
H452 C45 H453 . 109.408 no
O2 C46 H461 . 109.0(2) no
O2 C46 H462 . 109.1(3) no
H461 C46 H462 . 109.512 no
O2 C46 C47 . 110.8(4) yes
H461 C46 C47 . 109.1(3) no
H462 C46 C47 . 109.3(3) no
C46 C47 H471 . 109.3(3) no
C46 C47 H472 . 109.1(3) no
H471 C47 H472 . 109.424 no
C46 C47 C48 . 110.4(4) yes
H471 C47 C48 . 109.5(3) no
H472 C47 C48 . 109.1(3) no
C47 C48 H481 . 109.6(3) no
C47 C48 H482 . 110.0(3) no
H481 C48 H482 . 109.413 no
C47 C48 C49 . 108.0(4) yes
H481 C48 C49 . 109.8(3) no
H482 C48 C49 . 110.0(3) no
C48 C49 H491 . 109.7(3) no
C48 C49 H492 . 109.4(3) no
H491 C49 H492 . 109.388 no
C48 C49 C50 . 109.4(4) yes
H491 C49 C50 . 109.4(3) no
H492 C49 C50 . 109.6(3) no
C49 C50 H501 . 110.0(3) no
C49 C50 H502 . 109.7(3) no
H501 C50 H502 . 109.350 no
C49 C50 C51 . 107.6(4) yes
H501 C50 C51 . 110.4(3) no
H502 C50 C51 . 109.7(3) no
C50 C51 H511 . 109.1(3) no
C50 C51 H512 . 109.3(3) no
H511 C51 H512 . 109.487 no
C50 C51 H513 . 110.1(3) no
H511 C51 H513 . 109.391 no
H512 C51 H513 . 109.424 no
O4 C521 H5211 . 108.7(5) no
O4 C521 H5212 . 110.7(5) no
H5211 C521 H5212 . 109.501 no
O4 C521 C531 . 109.4(8) yes
H5211 C521 C531 . 107.7(7) no
H5212 C521 C531 . 110.8(6) no
O4 C521 C522 . 83.9(13) yes
H5211 C521 C522 . 137.9(13) no
H5212 C521 C522 . 32.3(12) no
C531 C521 C522 . 105.1(16) yes
O4 C521 H5222 . 135.0(16) no
H5211 C521 H5222 . 74.3(11) no
H5212 C521 H5222 . 37.1(11) no
C531 C521 H5222 . 112.0(16) no
C522 C521 H5222 . 69.3(11) no
C521 H5212 C522 . 61.9(17) no
C521 H5212 H5222 . 60.0(16) no
C522 H5212 H5222 . 121.8(27) no
C521 C531 H5311 . 109.9(7) no
C521 C531 H5312 . 108.9(6) no
H5311 C531 H5312 . 109.509 no
C521 C531 C541 . 111.9(10) yes
H5311 C531 C541 . 107.6(8) no
H5312 C531 C541 . 109.0(6) no
C521 C531 C532 . 81.0(10) yes
H5311 C531 C532 . 146.2(8) no
H5312 C531 C532 . 95.9(7) no
C541 C531 C532 . 40.9(6) yes
C521 C531 C542 . 130.1(15) yes
H5311 C531 C542 . 70.7(12) no
H5312 C531 C542 . 117.8(11) no
C541 C531 C542 . 37.2(10) yes
C532 C531 C542 . 78.0(12) yes
C521 C531 H5422 . 131.5(17) no
H5311 C531 H5422 . 24.7(14) no
H5312 C531 H5422 . 88.8(13) no
C541 C531 H5422 . 103.4(11) no
C532 C531 H5422 . 143.4(14) no
C542 C531 H5422 . 68.0(10) no
C531 H5311 C542 . 53.5(8) no
C531 H5311 H5422 . 50.4(26) no
C542 H5311 H5422 . 60.2(23) no
C531 C541 H5411 . 107.5(6) no
C531 C541 H5412 . 106.2(8) no
H5411 C541 H5412 . 109.452 no
C531 C541 C551 . 118.4(11) yes
H5411 C541 C551 . 108.2(6) no
H5412 C541 C551 . 106.9(7) no
C531 C541 C532 . 58.3(9) yes
H5411 C541 C532 . 119.2(10) no
H5412 C541 C532 . 48.0(11) no
C551 C541 C532 . 131.2(14) yes
C531 C541 H5321 . 107.3(10) no
H5411 C541 H5321 . 93.6(8) no
H5412 C541 H5321 . 16.7(9) no
C551 C541 H5321 . 118.5(13) no
C532 C541 H5321 . 50.9(7) no
C531 C541 C542 . 33.8(8) yes
H5411 C541 C542 . 88.3(11) no
H5412 C541 C542 . 139.8(12) no
C551 C541 C542 . 100.7(15) yes
C532 C541 C542 . 91.9(14) yes
C531 C541 C552 . 92.0(10) yes
H5411 C541 C552 . 99.7(7) no
H5412 C541 C552 . 138.3(7) no
C551 C541 C552 . 33.7(6) yes
C532 C541 C552 . 135.7(14) yes
H5321 C541 C542 . 137.7(15) no
H5321 C541 C552 . 152.0(14) no
C542 C541 C552 . 67.7(12) yes
C541 H5412 C532 . 71.9(11) no
C541 H5412 H5321 . 115.2(27) no
C532 H5412 H5321 . 100.2(30) no
C541 C551 H5511 . 108.5(7) no
C541 C551 H5512 . 110.8(6) no
H5511 C551 H5512 . 109.399 no
C541 C551 C561 . 110.3(10) yes
H5511 C551 C561 . 108.4(7) no
H5512 C551 C561 . 109.3(7) no
C541 C551 C552 . 73.0(14) yes
H5511 C551 C552 . 149.2(12) no
H5512 C551 C552 . 97.9(12) no
C561 C551 C552 . 46.9(12) yes
C541 C551 H5521 . 84.3(18) no
H5511 C551 H5521 . 76.6(14) no
H5512 C551 H5521 . 159.7(18) no
C561 C551 H5521 . 51.1(16) no
C552 C551 H5521 . 73.0(14) no
C541 C551 H5522 . 97.1(12) no
H5511 C551 H5522 . 147.3(9) no
H5512 C551 H5522 . 40.4(8) no
C561 C551 H5522 . 79.9(11) no
C552 C551 H5522 . 57.5(10) no
H5521 C551 H5522 . 127.0(20) no
C551 H5512 H5522 . 77.9(16) no
C551 C561 H5611 . 109.0(7) no
C551 C561 H5612 . 108.1(7) no
H5611 C561 H5612 . 109.428 no
C551 C561 C571 . 111.9(11) yes
H5611 C561 C571 . 109.2(7) no
H5612 C561 C571 . 109.2(7) no
C551 C561 C552 . 38.5(9) yes
H5611 C561 C552 . 107.3(10) no
H5612 C561 C552 . 73.0(11) no
C571 C561 C552 . 139.9(14) yes
C551 C561 H5521 . 26.9(9) no
H5611 C561 H5521 . 82.4(9) no
H5612 C561 H5521 . 123.0(9) no
C571 C561 H5521 . 119.0(13) no
C552 C561 H5521 . 50.8(7) no
C551 C561 C562 . 126.0(17) yes
H5611 C561 C562 . 93.0(12) no
H5612 C561 C562 . 20.0(12) no
C571 C561 C562 . 105.6(16) yes
C552 C561 C562 . 88.5(16) yes
C551 C561 C572 . 134.4(11) yes
H5611 C561 C572 . 106.5(7) no
H5612 C561 C572 . 85.6(7) no
C571 C561 C572 . 27.1(7) yes
C552 C561 C572 . 144.5(15) yes
H5521 C561 C562 . 134.2(17) no
H5521 C561 C572 . 146.1(14) no
C562 C561 C572 . 78.9(13) yes
C561 H5612 C552 . 57.6(8) no
C561 H5612 C562 . 79.7(28) no
C552 H5612 C562 . 122.3(37) no
C561 C571 H5711 . 109.4(7) no
C561 C571 H5712 . 109.5(7) no
H5711 C571 H5712 . 109.561 no
C561 C571 H5713 . 109.5(7) no
H5711 C571 H5713 . 109.481 no
H5712 C571 H5713 . 109.392 no
C561 C571 C572 . 71.5(18) yes
H5711 C571 C572 . 47.4(18) no
H5712 C571 C572 . 150.7(17) no
H5713 C571 C572 . 97.1(18) no
C561 C571 H5722 . 84.0(20) no
H5711 C571 H5722 . 67.6(18) no
H5712 C571 H5722 . 61.0(14) no
H5713 C571 H5722 . 166.0(18) no
C572 C571 H5722 . 90.6(22) no
C561 C571 H5723 . 99.8(14) no
H5711 C571 H5723 . 89.3(12) no
H5712 C571 H5723 . 136.4(10) no
H5713 C571 H5723 . 28.1(10) no
C572 C571 H5723 . 69.0(17) no
H5722 C571 H5723 . 156.4(28) no
C571 H5711 C572 . 46.9(14) no
C571 H5711 H5721 . 130.4(18) no
C572 H5711 H5721 . 84.9(21) no
C571 H5713 C572 . 33.7(9) no
C571 H5713 H5723 . 75.0(27) no
C572 H5713 H5723 . 41.3(20) no
O4 C522 C521 . 64.9(11) yes
O4 C522 H5212 . 136.1(22) no
C521 C522 H5212 . 85.8(21) no
O4 C522 H5221 . 110.7(5) no
C521 C522 H5221 . 154.7(13) no
H5212 C522 H5221 . 81.9(18) no
O4 C522 H5222 . 110.4(5) no
C521 C522 H5222 . 54.8(12) no
H5212 C522 H5222 . 31.1(17) no
H5221 C522 H5222 . 109.539 no
O4 C522 C532 . 104.7(7) yes
C521 C522 C532 . 93.6(16) yes
H5212 C522 C532 . 109.3(24) no
H5221 C522 C532 . 111.3(6) no
H5222 C522 C532 . 110.2(6) no
C521 H5222 H5212 . 82.9(20) no
C521 H5222 C522 . 55.9(11) no
H5212 H5222 C522 . 27.1(15) no
C531 C532 C541 . 80.8(11) yes
C531 C532 H5412 . 140.8(13) no
C541 C532 H5412 . 60.2(8) no
C531 C532 C522 . 80.0(9) yes
C541 C532 C522 . 137.4(13) yes
H5412 C532 C522 . 131.1(16) no
C531 C532 H5321 . 146.6(8) no
C541 C532 H5321 . 70.8(11) no
H5412 C532 H5321 . 22.4(13) no
C522 C532 H5321 . 109.4(6) no
C531 C532 H5322 . 96.2(7) no
C541 C532 H5322 . 110.3(10) no
H5412 C532 H5322 . 94.0(12) no
C522 C532 H5322 . 109.4(5) no
H5321 C532 H5322 . 109.581 no
C531 C532 C542 . 37.9(6) yes
C541 C532 C542 . 43.0(9) yes
H5412 C532 C542 . 103.2(11) no
C522 C532 C542 . 107.8(10) yes
H5321 C532 C542 . 110.9(8) no
H5322 C532 C542 . 109.7(6) no
C541 H5321 H5412 . 48.1(23) no
C541 H5321 C532 . 58.3(7) no
H5412 H5321 C532 . 57.4(27) no
C531 C542 H5311 . 55.8(9) no
C531 C542 C541 . 108.9(16) yes
H5311 C542 C541 . 163.3(16) no
C531 C542 C532 . 64.1(11) yes
H5311 C542 C532 . 118.7(10) no
C541 C542 C532 . 45.1(9) yes
C531 C542 H5421 . 115.9(11) no
H5311 C542 H5421 . 87.6(9) no
C541 C542 H5421 . 94.7(11) no
C532 C542 H5421 . 109.4(6) no
C531 C542 H5422 . 47.7(13) no
H5311 C542 H5422 . 22.1(9) no
C541 C542 H5422 . 151.7(11) no
C532 C542 H5422 . 110.7(8) no
H5421 C542 H5422 . 109.593 no
C531 C542 C552 . 135.2(15) yes
H5311 C542 C552 . 121.1(14) no
C541 C542 C552 . 73.9(12) yes
C532 C542 C552 . 108.7(11) yes
H5421 C542 C552 . 108.2(7) no
H5422 C542 C552 . 110.3(7) no
C531 H5422 H5311 . 104.8(32) no
C531 H5422 C542 . 64.4(11) no
H5311 H5422 C542 . 97.7(24) no
C541 C552 C551 . 73.3(14) yes
C541 C552 C561 . 140.3(15) yes
C551 C552 C561 . 94.6(17) yes
C541 C552 H5612 . 147.8(14) no
C551 C552 H5612 . 137.8(18) no
C561 C552 H5612 . 49.4(7) no
C541 C552 C542 . 38.5(7) yes
C551 C552 C542 . 110.9(17) yes
C561 C552 C542 . 140.8(14) yes
H5612 C552 C542 . 111.3(12) no
C541 C552 H5521 . 77.1(7) no
C551 C552 H5521 . 42.1(12) no
C561 C552 H5521 . 69.5(11) no
H5612 C552 H5521 . 118.3(8) no
C542 C552 H5521 . 110.2(7) no
C541 C552 H5522 . 102.3(7) no
C551 C552 H5522 . 69.6(12) no
C561 C552 H5522 . 108.6(10) no
H5612 C552 H5522 . 98.7(9) no
C542 C552 H5522 . 108.0(7) no
C541 C552 C562 . 143.0(11) yes
C551 C552 C562 . 136.0(18) yes
C561 C552 C562 . 42.6(10) yes
H5612 C552 C562 . 11.5(9) no
C542 C552 C562 . 110.9(11) yes
H5521 C552 H5522 . 109.488 no
H5521 C552 C562 . 109.1(8) no
H5522 C552 C562 . 109.2(7) no
C551 H5521 C561 . 102.0(21) no
C551 H5521 C552 . 64.9(14) no
C561 H5521 C552 . 59.6(9) no
C551 H5522 H5512 . 61.7(13) no
C551 H5522 C552 . 52.9(8) no
H5512 H5522 C552 . 114.6(16) no
C561 C562 H5612 . 80.3(27) no
C561 C562 C552 . 48.9(11) yes
H5612 C562 C552 . 46.2(31) no
C561 C562 H5621 . 101.8(12) no
H5612 C562 H5621 . 145.2(34) no
C552 C562 H5621 . 109.8(7) no
C561 C562 H5622 . 147.5(12) no
H5612 C562 H5622 . 69.1(29) no
C552 C562 H5622 . 109.8(8) no
H5621 C562 H5622 . 109.469 no
C561 C562 C572 . 64.8(12) yes
H5612 C562 C572 . 101.8(33) no
C552 C562 C572 . 106.8(10) yes
H5621 C562 C572 . 110.6(6) no
H5622 C562 C572 . 110.3(6) no
C561 C572 C571 . 81.4(19) yes
C561 C572 H5711 . 139.7(22) no
C571 C572 H5711 . 85.8(21) no
C561 C572 H5713 . 97.9(12) no
C571 C572 H5713 . 49.3(12) no
H5711 C572 H5713 . 102.2(19) no
C561 C572 C562 . 36.3(7) yes
C571 C572 C562 . 117.2(22) yes
H5711 C572 C562 . 142.1(19) no
H5713 C572 C562 . 115.7(13) no
C561 C572 H5721 . 139.6(7) no
C571 C572 H5721 . 132.1(18) no
H5711 C572 H5721 . 47.8(14) no
H5713 C572 H5721 . 120.5(10) no
C562 C572 H5721 . 108.6(6) no
C561 C572 H5722 . 79.3(7) no
C571 C572 H5722 . 42.5(17) no
H5711 C572 H5722 . 65.8(16) no
H5713 C572 H5722 . 91.1(9) no
C562 C572 H5722 . 109.8(6) no
C561 C572 H5723 . 103.7(7) no
C571 C572 H5723 . 67.9(18) no
H5711 C572 H5723 . 106.4(16) no
H5713 C572 H5723 . 18.6(9) no
C562 C572 H5723 . 110.1(6) no
H5721 C572 H5722 . 109.386 no
H5721 C572 H5723 . 109.501 no
H5722 C572 H5723 . 109.487 no
H5711 H5721 C572 . 47.3(18) no
C571 H5722 C572 . 47.0(15) no
C571 H5723 H5713 . 76.9(26) no
C571 H5723 C572 . 43.1(10) no
H5713 H5723 C572 . 120.0(27) no
C101 O101 C104 . 119.8(8) yes
C101 O101 C105 . 109.1(9) yes
C104 O101 C105 . 66.3(7) yes
C101 O101 C107 . 51.9(8) yes
C104 O101 C107 . 111.0(10) yes
C105 O101 C107 . 60.6(10) yes
O101 C101 C102 . 86.8(9) yes
O101 C101 C106 . 89.5(9) yes
C102 C101 C106 . 54.5(7) yes
O101 C101 C107 . 70.4(11) yes
C102 C101 C107 . 113.8(14) yes
C106 C101 C107 . 63.8(11) yes
C101 C102 C103 . 117.7(11) yes
C101 C102 C106 . 61.7(8) yes
C103 C102 C106 . 81.9(10) yes
C102 C103 C104 . 110.0(9) yes
C102 C103 C106 . 53.9(7) yes
C104 C103 C106 . 93.9(6) yes
O101 C104 C103 . 97.3(7) yes
O101 C104 C105 . 56.3(6) yes
C103 C104 C105 . 111.0(7) yes
O101 C105 C104 . 57.5(6) yes
O101 C105 C107 . 72.8(11) yes
C104 C105 C107 . 113.7(12) yes
C101 C106 C102 . 63.8(8) yes
C101 C106 C103 . 93.7(8) yes
C102 C106 C103 . 44.2(6) yes
C101 C106 C107 . 56.8(10) yes
C102 C106 C107 . 115.9(13) yes
C103 C106 C107 . 117.8(11) yes
O101 C107 C101 . 57.7(10) yes
O101 C107 C105 . 46.6(8) yes
C101 C107 C105 . 101.3(15) yes
O101 C107 C106 . 81.3(12) yes
C101 C107 C106 . 59.4(10) yes
C105 C107 C106 . 89.4(14) yes
C203 O201 C204 . 92.3(10) yes
C203 O201 C207 . 111.9(10) yes
C204 O201 C207 . 23.6(12) yes
C203 C202 C205 . 89.1(15) yes
C203 C202 C206 . 98.6(9) yes
C205 C202 C206 . 31.8(14) yes
O201 C203 C202 . 117.1(9) yes
O201 C203 C204 . 32.8(5) yes
C202 C203 C204 . 85.1(8) yes
O201 C203 C205 . 85.7(12) yes
C202 C203 C205 . 46.3(10) yes
C204 C203 C205 . 55.7(11) yes
O201 C204 C203 . 54.9(8) yes
O201 C204 C205 . 99.8(15) yes
C203 C204 C205 . 48.8(10) yes
O201 C204 C206 . 139.5(17) yes
C203 C204 C206 . 85.7(11) yes
C205 C204 C206 . 39.9(10) yes
O201 C204 C207 . 130.6(25) yes
C203 C204 C207 . 153.8(22) yes
C205 C204 C207 . 110.0(24) yes
C206 C204 C207 . 80.6(20) yes
C202 C205 C203 . 44.5(11) yes
C202 C205 C204 . 99.5(19) yes
C203 C205 C204 . 75.5(13) yes
C202 C205 C206 . 115.4(25) yes
C203 C205 C206 . 120.1(23) yes
C204 C205 C206 . 50.1(14) yes
C202 C206 C204 . 85.1(10) yes
C202 C206 C205 . 32.8(15) yes
C204 C206 C205 . 90.0(18) yes
C202 C206 C207 . 125.0(14) yes
C204 C206 C207 . 40.5(10) yes
C205 C206 C207 . 118.7(21) yes
O201 C207 C204 . 25.9(14) yes
O201 C207 C206 . 82.0(14) yes
C204 C207 C206 . 58.9(18) yes
C301 O301 C304 . 98.2(7) yes
O301 C301 C302 . 97.7(12) yes
O301 C301 C305 . 88.8(11) yes
C302 C301 C305 . 102.6(12) yes
C301 C302 C303 . 108.2(21) yes
C302 C303 C304 . 126.5(22) yes
C302 C303 C307 . 136.0(21) yes
C304 C303 C307 . 66.9(13) yes
O301 C304 C303 . 102.8(10) yes
O301 C304 C307 . 122.0(8) yes
C303 C304 C307 . 60.2(10) yes
C301 C305 C306 . 120.0(12) yes
C305 C306 C307 . 104.8(11) yes
C303 C307 C304 . 52.9(10) yes
C303 C307 C306 . 110.4(14) yes
C304 C307 C306 . 109.8(11) yes
C501 O501 C504 . 83.6(13) yes
C501 O501 C505 . 40.6(10) yes
C504 O501 C505 . 44.4(11) yes
C501 O501 C506 . 21.8(8) yes
C504 O501 C506 . 75.6(14) yes
C505 O501 C506 . 31.9(11) yes
C501 O501 C507 . 85.8(15) yes
C504 O501 C507 . 22.1(13) yes
C505 O501 C507 . 54.3(15) yes
C506 O501 C507 . 85.7(16) yes
C502 O502 C503 . 97.6(12) yes
O501 C501 C502 . 124.8(10) yes
O501 C501 C505 . 63.9(14) yes
C502 C501 C505 . 81.9(15) yes
O501 C501 C506 . 74.5(32) yes
C502 C501 C506 . 116.2(33) yes
C505 C501 C506 . 50.7(27) yes
O502 C502 C501 . 125.7(11) yes
O502 C502 C503 . 35.8(7) yes
C501 C502 C503 . 93.0(8) yes
O502 C502 C505 . 82.7(12) yes
C501 C502 C505 . 44.7(9) yes
C503 C502 C505 . 57.2(10) yes
O502 C502 C506 . 113.6(12) yes
C501 C502 C506 . 19.8(10) yes
C503 C502 C506 . 87.1(10) yes
C505 C502 C506 . 31.3(10) yes
O502 C503 C502 . 46.6(9) yes
O502 C503 C504 . 131.2(15) yes
C502 C503 C504 . 100.0(12) yes
O502 C503 C505 . 91.2(14) yes
C502 C503 C505 . 57.4(11) yes
C504 C503 C505 . 43.5(11) yes
O502 C503 C507 . 141.8(15) yes
C502 C503 C507 . 98.7(12) yes
C504 C503 C507 . 22.4(12) yes
C505 C503 C507 . 51.2(14) yes
O501 C504 C503 . 107.3(14) yes
O501 C504 C505 . 71.9(18) yes
C503 C504 C505 . 71.9(20) yes
O501 C504 C507 . 52.8(41) yes
C503 C504 C507 . 68.0(44) yes
C505 C504 C507 . 92.0(51) yes
O501 C505 C501 . 75.5(14) yes
O501 C505 C502 . 113.8(14) yes
C501 C505 C502 . 53.3(12) yes
O501 C505 C503 . 99.3(15) yes
C501 C505 C503 . 106.9(18) yes
C502 C505 C503 . 65.4(10) yes
O501 C505 C504 . 63.6(18) yes
C501 C505 C504 . 135.0(27) yes
C502 C505 C504 . 128.4(23) yes
C503 C505 C504 . 64.6(18) yes
O501 C505 C506 . 78.5(26) yes
C501 C505 C506 . 33.5(19) yes
C502 C505 C506 . 79.0(27) yes
C503 C505 C506 . 140.2(31) yes
C504 C505 C506 . 139.4(38) yes
O501 C505 C507 . 49.1(14) yes
C501 C505 C507 . 110.4(22) yes
C502 C505 C507 . 109.8(19) yes
C503 C505 C507 . 56.9(15) yes
C504 C505 C507 . 26.1(16) yes
C506 C505 C507 . 126.6(34) yes
O501 C506 C501 . 83.7(32) yes
O501 C506 C502 . 106.4(13) yes
C501 C506 C502 . 44.0(25) yes
O501 C506 C505 . 69.6(26) yes
C501 C506 C505 . 95.7(36) yes
C502 C506 C505 . 69.7(24) yes
O501 C507 C503 . 133.2(23) yes
O501 C507 C504 . 105.0(49) yes
C503 C507 C504 . 89.6(48) yes
O501 C507 C505 . 76.6(19) yes
C503 C507 C505 . 71.9(17) yes
C504 C507 C505 . 61.9(43) yes
C601 O601 C604 . 84.5(9) yes
C601 O601 C605 . 46.6(9) yes
C604 O601 C605 . 110.2(7) yes
C601 O601 C608 . 144.8(11) yes
C604 O601 C608 . 122.9(8) yes
C605 O601 C608 . 99.5(8) yes
O601 C601 C602 . 95.3(13) yes
O601 C601 C605 . 92.4(15) yes
C602 C601 C605 . 168.8(17) yes
C601 C602 C603 . 112.1(15) yes
C602 C603 C604 . 87.5(12) yes
O601 C604 C603 . 88.6(9) yes
O601 C605 C601 . 41.0(8) yes
O601 C605 C606 . 97.4(9) yes
C601 C605 C606 . 115.4(14) yes
C605 C606 C607 . 110.0(12) yes
C606 C607 C608 . 107.0(11) yes
O601 C608 C607 . 95.7(9) yes
O805 O801 C801 . 141.4(10) yes
O805 O801 C802 . 94.0(9) yes
C801 O801 C802 . 48.0(6) yes
O805 O801 C804 . 40.0(5) yes
C801 O801 C804 . 115.8(8) yes
C802 O801 C804 . 72.9(6) yes
O805 O801 C806 . 66.2(9) yes
C801 O801 C806 . 151.7(12) yes
C802 O801 C806 . 154.4(11) yes
C804 O801 C806 . 81.5(9) yes
O805 O801 C807 . 134.7(12) yes
C801 O801 C807 . 73.9(10) yes
C802 O801 C807 . 107.4(11) yes
C804 O801 C807 . 109.0(9) yes
C806 O801 C807 . 79.3(11) yes
O805 O801 C808 . 100.0(10) yes
C801 O801 C808 . 66.0(8) yes
C802 O801 C808 . 55.0(8) yes
C804 O801 C808 . 60.1(7) yes
C806 O801 C808 . 110.5(11) yes
C807 O801 C808 . 64.7(9) yes
O801 O805 C804 . 90.6(10) yes
O801 O805 C806 . 56.1(8) yes
C804 O805 C806 . 103.5(10) yes
O801 C801 C802 . 81.6(9) yes
O801 C801 C807 . 47.3(6) yes
C802 C801 C807 . 113.1(10) yes
O801 C801 C808 . 59.2(7) yes
C802 C801 C808 . 63.1(8) yes
C807 C801 C808 . 55.0(7) yes
O801 C802 C801 . 50.4(6) yes
O801 C802 C803 . 79.9(9) yes
C801 C802 C803 . 107.2(11) yes
O801 C802 C808 . 51.7(7) yes
C801 C802 C808 . 65.3(9) yes
C803 C802 C808 . 41.9(7) yes
C802 C803 C804 . 92.2(10) yes
C802 C803 C808 . 67.3(12) yes
C804 C803 C808 . 82.6(13) yes
O801 C804 O805 . 49.4(7) yes
O801 C804 C803 . 90.1(9) yes
O805 C804 C803 . 133.6(12) yes
O801 C804 C808 . 52.3(6) yes
O805 C804 C808 . 101.7(10) yes
C803 C804 C808 . 43.2(7) yes
O801 C806 O805 . 57.6(8) yes
O801 C806 C807 . 48.1(8) yes
O805 C806 C807 . 100.7(12) yes
O801 C807 C801 . 58.8(9) yes
O801 C807 C806 . 52.6(9) yes
C801 C807 C806 . 110.9(11) yes
O801 C807 C808 . 66.7(10) yes
C801 C807 C808 . 62.2(9) yes
C806 C807 C808 . 96.4(12) yes
O801 C808 C801 . 54.8(7) yes
O801 C808 C802 . 73.3(9) yes
C801 C808 C802 . 51.6(7) yes
O801 C808 C803 . 113.5(15) yes
C801 C808 C803 . 122.3(15) yes
C802 C808 C803 . 70.7(12) yes
O801 C808 C804 . 67.6(8) yes
C801 C808 C804 . 113.0(9) yes
C802 C808 C804 . 83.2(10) yes
C803 C808 C804 . 54.3(11) yes
O801 C808 C807 . 48.6(8) yes
C801 C808 C807 . 62.8(9) yes
C802 C808 C807 . 109.7(12) yes
C803 C808 C807 . 157.2(19) yes
C804 C808 C807 . 103.0(12) yes

loop_
_geom_bond_atom_site_label_1
_geom_bond_atom_site_label_2
_geom_bond_site_symmetry_2
_geom_bond_distance
_geom_bond_publ_flag
O2 C21 . 1.368(5) yes
O2 C46 . 1.392(6) yes
O4 C36 . 1.357(5) yes
O4 C521 . 1.47(1) yes
O4 C522 . 1.617(11) yes
C1 C42 . 1.443(6) yes
C1 C2 . 1.390(6) yes
C1 C6 . 1.385(6) yes
C3 C2 . 1.377(6) yes
C3 C4 . 1.360(6) yes
C3 C43 . 1.561(6) yes
C5 C7 . 1.410(7) yes
C5 C4 . 1.410(6) yes
C5 C6 . 1.388(6) yes
C7 C8 . 1.197(6) yes
C8 C9 . 1.378(8) yes
C9 C10 . 1.185(6) yes
C10 C11 . 1.425(7) yes
C11 C12 . 1.382(6) yes
C11 C16 . 1.425(6) yes
C13 C12 . 1.395(6) yes
C13 C14 . 1.460(6) yes
C13 C44 . 1.501(6) yes
C15 C17 . 1.445(7) yes
C15 C14 . 1.368(6) yes
C15 C16 . 1.410(6) yes
C17 C18 . 1.216(6) yes
C18 C19 . 1.429(6) yes
C19 C24 . 1.304(6) yes
C19 C20 . 1.447(6) yes
C21 C22 . 1.351(6) yes
C21 C20 . 1.419(6) yes
C22 C25 . 1.412(6) yes
C22 C23 . 1.423(6) yes
C24 O1 . 1.377(5) yes
C24 C23 . 1.452(6) yes
C25 C26 . 1.237(6) yes
C26 C27 . 1.424(6) yes
C27 C28 . 1.406(6) yes
C27 C32 . 1.370(6) yes
C29 C28 . 1.400(6) yes
C29 C30 . 1.390(6) yes
C29 C45 . 1.536(6) yes
C31 C33 . 1.425(6) yes
C31 C30 . 1.400(6) yes
C31 C32 . 1.412(6) yes
C33 C34 . 1.202(6) yes
C34 C35 . 1.428(6) yes
C35 C36 . 1.445(6) yes
C35 C40 . 1.342(6) yes
C36 C37 . 1.363(6) yes
C38 C39 . 1.404(6) yes
C38 C41 . 1.398(7) yes
C38 C37 . 1.441(6) yes
C39 O3 . 1.385(5) yes
C39 C40 . 1.332(6) yes
C41 C42 2_776 1.203(6) yes
O1 H1 . 0.950 no
O3 H3 . 0.950 no
C2 H21 . 0.949 no
C4 H41 . 0.952 no
C6 H61 . 0.950 no
C12 H121 . 0.950 no
C14 H141 . 0.949 no
C16 H161 . 0.949 no
C20 H201 . 0.950 no
C23 H231 . 0.950 no
C28 H281 . 0.950 no
C30 H301 . 0.951 no
C32 H321 . 0.950 no
C37 H371 . 0.951 no
C40 H401 . 0.950 no
C43 H431 . 0.950 no
C43 H432 . 0.948 no
C43 H433 . 0.947 no
C44 H441 . 0.949 no
C44 H442 . 0.954 no
C44 H443 . 0.946 no
C45 H451 . 0.948 no
C45 H452 . 0.952 no
C45 H453 . 0.949 no
C46 H461 . 0.949 no
C46 H462 . 0.950 no
C46 C47 . 1.516(6) yes
C47 H471 . 0.951 no
C47 H472 . 0.951 no
C47 C48 . 1.553(6) yes
C48 H481 . 0.952 no
C48 H482 . 0.950 no
C48 C49 . 1.575(7) yes
C49 H491 . 0.951 no
C49 H492 . 0.950 no
C49 C50 . 1.515(6) yes
C50 H501 . 0.951 no
C50 H502 . 0.950 no
C50 C51 . 1.577(7) yes
C51 H511 . 0.950 no
C51 H512 . 0.951 no
C51 H513 . 0.950 no
C521 H5211 . 0.950 no
C521 H5212 . 0.950 no
C521 C531 . 1.526(15) yes
C521 C522 . 0.840(15) yes
C521 H5222 . 0.829(16) no
H5212 C522 . 0.508(17) no
H5212 H5222 . 0.577(16) no
C531 H5311 . 0.949 no
C531 H5312 . 0.949 no
C531 C541 . 1.569(16) yes
C531 C532 . 1.352(14) yes
C531 C542 . 0.923(12) yes
C531 H5422 . 0.757(19) no
H5311 C542 . 1.084(19) no
H5311 H5422 . 0.411(18) no
C541 H5411 . 0.949 no
C541 H5412 . 0.951 no
C541 C551 . 1.551(16) yes
C541 C532 . 1.041(13) yes
C541 H5321 . 1.156(19) no
C541 C542 . 1.003(14) yes
C541 C552 . 1.549(17) yes
H5412 C532 . 0.814(18) no
H5412 H5321 . 0.367(18) no
C551 H5511 . 0.951 no
C551 H5512 . 0.950 no
C551 C561 . 1.441(17) yes
C551 C552 . 0.899(15) yes
C551 H5521 . 0.666(18) no
C551 H5522 . 1.056(19) no
H5512 H5522 . 0.700(15) no
C561 H5611 . 0.949 no
C561 H5612 . 0.949 no
C561 C571 . 1.511(17) yes
C561 C552 . 1.056(14) yes
C561 H5521 . 1.147(18) no
C561 C562 . 0.948(16) yes
C561 C572 . 1.449(16) yes
H5612 C552 . 1.195(18) no
H5612 C562 . 0.33(2) no
C571 H5711 . 0.950 no
C571 H5712 . 0.950 no
C571 H5713 . 0.950 no
C571 C572 . 0.695(16) yes
C571 H5722 . 0.64(2) no
C571 H5723 . 0.94(2) no
H5711 C572 . 0.70(2) no
H5711 H5721 . 0.707(17) no
H5713 C572 . 1.244(19) no
H5713 H5723 . 0.459(16) no
C522 H5221 . 0.950 no
C522 H5222 . 0.949 no
C522 C532 . 1.623(15) yes
C532 H5321 . 0.950 no
C532 H5322 . 0.948 no
C532 C542 . 1.470(15) yes
C542 H5421 . 0.950 no
C542 H5422 . 0.949 no
C542 C552 . 1.492(17) yes
C552 H5521 . 0.949 no
C552 H5522 . 0.950 no
C552 C562 . 1.400(17) yes
C562 H5621 . 0.950 no
C562 H5622 . 0.949 no
C562 C572 . 1.572(15) yes
C572 H5721 . 0.950 no
C572 H5722 . 0.951 no
C572 H5723 . 0.949 no
O101 C101 . 1.437(11) yes
O101 C104 . 1.235(9) yes
O101 C105 . 1.218(11) yes
O101 C107 . 1.60(2) yes
C101 C102 . 1.403(14) yes
C101 C106 . 1.377(14) yes
C101 C107 . 1.34(2) yes
C102 C103 . 1.099(12) yes
C102 C106 . 1.273(13) yes
C103 C104 . 1.402(8) yes
C103 C106 . 1.561(12) yes
C104 C105 . 1.341(12) yes
C105 C107 . 1.46(2) yes
C106 C107 . 1.44(2) yes
O201 C203 . 1.408(8) yes
O201 C204 . 0.931(12) yes
O201 C207 . 1.62(2) yes
C202 C203 . 0.937(8) yes
C202 C205 . 0.97(2) yes
C202 C206 . 1.612(13) yes
C203 C204 . 1.719(14) yes
C203 C205 . 1.34(2) yes
C204 C205 . 1.47(2) yes
C204 C206 . 1.125(14) yes
C204 C207 . 0.85(2) yes
C205 C206 . 0.94(2) yes
C206 C207 . 1.30(2) yes
O301 C301 . 1.353(14) yes
O301 C304 . 1.336(7) yes
C301 C302 . 1.315(17) yes
C301 C305 . 1.395(16) yes
C302 C303 . 0.886(17) yes
C303 C304 . 1.088(16) yes
C303 C307 . 1.184(17) yes
C304 C307 . 1.255(14) yes
C305 C306 . 1.385(16) yes
C306 C307 . 1.460(16) yes
O501 C501 . 1.682(14) yes
O501 C504 . 1.47(2) yes
O501 C505 . 1.56(2) yes
O501 C506 . 1.63(3) yes
O501 C507 . 1.21(2) yes
O502 C502 . 1.260(13) yes
O502 C503 . 1.013(14) yes
C501 C502 . 1.289(12) yes
C501 C505 . 1.13(3) yes
C501 C506 . 0.63(2) yes
C502 C503 . 1.72(1) yes
C502 C505 . 1.59(3) yes
C502 C506 . 1.66(2) yes
C503 C504 . 1.51(3) yes
C503 C505 . 1.59(2) yes
C503 C507 . 1.40(3) yes
C504 C505 . 1.15(3) yes
C504 C507 . 0.57(3) yes
C505 C506 . 0.88(3) yes
C505 C507 . 1.30(4) yes
O601 C601 . 1.111(14) yes
O601 C604 . 1.507(13) yes
O601 C605 . 1.693(15) yes
O601 C608 . 1.474(14) yes
C601 C602 . 1.379(18) yes
C601 C605 . 1.231(18) yes
C602 C603 . 1.247(16) yes
C603 C604 . 1.446(17) yes
C605 C606 . 1.448(16) yes
C606 C607 . 1.451(16) yes
C607 C608 . 1.567(17) yes
O801 O805 . 1.253(11) yes
O801 C801 . 1.343(11) yes
O801 C802 . 1.723(16) yes
O801 C804 . 1.650(11) yes
O801 C806 . 1.231(15) yes
O801 C807 . 1.153(14) yes
O801 C808 . 1.412(15) yes
O805 C804 . 1.060(9) yes
O805 C806 . 1.357(15) yes
C801 C802 . 1.295(13) yes
C801 C807 . 1.509(15) yes
C801 C808 . 1.501(15) yes
C802 C803 . 1.507(18) yes
C802 C808 . 1.474(18) yes
C803 C804 . 1.266(14) yes
C803 C808 . 1.067(15) yes
C804 C808 . 1.546(16) yes
C806 C807 . 1.523(19) yes
C807 C808 . 1.390(17) yes
